data_2241330
loop_
_publ_author_name
'Hilbert, Jessica'
'Kabus, Sven'
'N\"ather, Christian'
'Bensch, Wolfgang'

_publ_section_title
;
 Crystal structure of
 tris(<i>N</i>-methylsalicylaldiminato-\k^2^<i>N</i>,<i>O</i>)vanadium(III)
;
_journal_coeditor_code TK5408
_journal_issue 12
_journal_name_full 'Acta Crystallographica Section E'
_journal_page_first m225
_journal_paper_doi 10.1107/S2056989015021453
_journal_volume 71
_journal_year 2015
_chemical_formula_iupac '[V (C8 H8 N O)3]'
_chemical_formula_moiety 'C24 H24 N3 O3 V'
_chemical_formula_sum 'C24 H24 N3 O3 V'
_chemical_formula_weight 453.40
_chemical_name_systematic
;
Tris(<i>N</i>-methylsalicylaldiminato-\k^2^<i>N</i>,<i>O</i>)vanadium(III)
;
_space_group_crystal_system monoclinic
_space_group_IT_number 14
_space_group_name_Hall '-P 2ybc'
_space_group_name_H-M_alt 'P 1 21/c 1'
_symmetry_space_group_name_Hall '-P 2ybc'
_symmetry_space_group_name_H-M 'P 1 21/c 1'
_atom_sites_solution_hydrogens geom
_audit_creation_method SHELXL-2014
_cell_angle_alpha 90
_cell_angle_beta 103.265(3)
_cell_angle_gamma 90
_cell_formula_units_Z 4
_cell_length_a 7.7414(3)
_cell_length_b 26.0018(7)
_cell_length_c 11.1004(4)
_cell_measurement_reflns_used 18648
_cell_measurement_temperature 170(2)
_cell_measurement_theta_max 27.000
_cell_measurement_theta_min 1.566
_cell_volume 2174.79(13)
_computing_cell_refinement
;
X-AREA (Stoe, 2008)
;
_computing_data_collection
;
X-AREA (Stoe, 2008)
;
_computing_data_reduction
;
X-AREA (Stoe, 2008)
;
_computing_molecular_graphics
;
XP in SHELXTL (Sheldrick, 2008) and DIAMOND (Brandenburg, 1999)
;
_computing_publication_material
;
publCIF (Westrip, 2010)
;
_computing_structure_refinement
;
SHELXL2014 (Sheldrick, 2015)
;
_computing_structure_solution
;
SHELXS97 (Sheldrick, 2008)
;
_diffrn_ambient_temperature 170(2)
_diffrn_measured_fraction_theta_full 0.998
_diffrn_measured_fraction_theta_max 0.998
_diffrn_measurement_device_type 'STOE IPDS-1'
_diffrn_measurement_method \f-scans
_diffrn_radiation_type MoK\a
_diffrn_radiation_wavelength 0.71073
_diffrn_reflns_av_R_equivalents 0.0302
_diffrn_reflns_limit_h_max 9
_diffrn_reflns_limit_h_min -9
_diffrn_reflns_limit_k_max 33
_diffrn_reflns_limit_k_min -30
_diffrn_reflns_limit_l_max 14
_diffrn_reflns_limit_l_min -14
_diffrn_reflns_number 18648
_diffrn_reflns_theta_full 25.242
_diffrn_reflns_theta_max 27.000
_diffrn_reflns_theta_min 1.566
_exptl_absorpt_coefficient_mu 0.487
_exptl_absorpt_correction_T_max 0.974
_exptl_absorpt_correction_T_min 0.919
_exptl_absorpt_correction_type numerical
_exptl_absorpt_process_details
;
(X-SHAPE and X-RED32; Stoe, 2008)
;
_exptl_crystal_colour red
_exptl_crystal_density_diffrn 1.385
_exptl_crystal_description block
_exptl_crystal_F_000 944
_exptl_crystal_size_max 0.24
_exptl_crystal_size_mid 0.14
_exptl_crystal_size_min 0.06
_refine_diff_density_max 0.296
_refine_diff_density_min -0.416
_refine_ls_extinction_method none
_refine_ls_goodness_of_fit_ref 1.073
_refine_ls_hydrogen_treatment constr
_refine_ls_matrix_type full
_refine_ls_number_parameters 283
_refine_ls_number_reflns 4741
_refine_ls_number_restraints 0
_refine_ls_restrained_S_all 1.073
_refine_ls_R_factor_all 0.0491
_refine_ls_R_factor_gt 0.0395
_refine_ls_shift/su_max 0.001
_refine_ls_shift/su_mean 0.000
_refine_ls_structure_factor_coef Fsqd
_refine_ls_weighting_details 'w=1/[\s^2^(Fo^2^)+(0.0523P)^2^+0.6659P] where P=(Fo^2^+2Fc^2^)/3'
_refine_ls_weighting_scheme calc
_refine_ls_wR_factor_gt 0.0976
_refine_ls_wR_factor_ref 0.1021
_reflns_number_gt 4054
_reflns_number_total 4741
_reflns_threshold_expression 'I > 2\s(I)'
_cod_data_source_file tk5408sup1.cif
_cod_data_source_block I
_cod_database_code 2241330
_shelx_space_group_comment
;
The symmetry employed for this shelxl refinement is uniquely defined
by the following loop, which should always be used as a source of
symmetry information in preference to the above space-group names.
They are only intended as comments.
;
_shelxl_version_number 2.014

loop_
_space_group_symop_operation_xyz
'x, y, z'
'-x, y+1/2, -z+1/2'
'-x, -y, -z'
'x, -y-1/2, z-1/2'

loop_
_atom_site_type_symbol
_atom_site_label
_atom_site_fract_x
_atom_site_fract_y
_atom_site_fract_z
_atom_site_U_iso_or_equiv
_atom_site_adp_type
_atom_site_calc_flag
_atom_site_occupancy
V V1 0.60947(4) 0.34777(2) 0.43424(3) 0.03210(10) Uani d 1
O O1 0.58715(17) 0.39024(5) 0.28969(12) 0.0400(3) Uani d 1
C C1 0.6728(2) 0.39169(7) 0.19994(17) 0.0375(4) Uani d 1
C C2 0.8151(3) 0.35824(8) 0.19485(18) 0.0390(4) Uani d 1
C C3 0.8995(3) 0.36297(9) 0.0951(2) 0.0497(5) Uani d 1
H H3 0.9964 0.3410 0.0919 0.060 Uiso calc 1
C C4 0.8448(3) 0.39846(10) 0.0029(2) 0.0578(6) Uani d 1
H H4 0.9030 0.4010 -0.0634 0.069 Uiso calc 1
C C5 0.7033(3) 0.43068(10) 0.0075(2) 0.0550(6) Uani d 1
H H5 0.6646 0.4552 -0.0564 0.066 Uiso calc 1
C C6 0.6186(3) 0.42752(9) 0.10360(19) 0.0466(5) Uani d 1
H H6 0.5221 0.4499 0.1049 0.056 Uiso calc 1
C C7 0.8789(2) 0.31882(8) 0.28513(17) 0.0384(4) Uani d 1
H H7 0.9766 0.2989 0.2733 0.046 Uiso calc 1
N N1 0.81716(19) 0.30777(6) 0.38049(14) 0.0351(3) Uani d 1
C C8 0.9074(3) 0.26689(8) 0.46168(18) 0.0423(4) Uani d 1
H H8A 0.9545 0.2808 0.5448 0.064 Uiso calc 1
H H8B 1.0053 0.2533 0.4287 0.064 Uiso calc 1
H H8C 0.8231 0.2392 0.4659 0.064 Uiso calc 1
O O11 0.78967(17) 0.38679(5) 0.54398(12) 0.0397(3) Uani d 1
C C11 0.7839(3) 0.42940(8) 0.60833(18) 0.0402(4) Uani d 1
C C12 0.6228(3) 0.45333(8) 0.61828(18) 0.0416(4) Uani d 1
C C13 0.6290(3) 0.49804(9) 0.6899(2) 0.0510(5) Uani d 1
H H13 0.5211 0.5143 0.6952 0.061 Uiso calc 1
C C14 0.7869(4) 0.51892(9) 0.7524(2) 0.0580(6) Uani d 1
H H14 0.7882 0.5490 0.8012 0.070 Uiso calc 1
C C15 0.9450(4) 0.49555(10) 0.7434(2) 0.0587(6) Uani d 1
H H15 1.0549 0.5099 0.7863 0.070 Uiso calc 1
C C16 0.9439(3) 0.45159(9) 0.6727(2) 0.0501(5) Uani d 1
H H16 1.0533 0.4362 0.6676 0.060 Uiso calc 1
C C17 0.4494(3) 0.43340(8) 0.56016(18) 0.0430(4) Uani d 1
H H17 0.3499 0.4519 0.5740 0.052 Uiso calc 1
N N11 0.4164(2) 0.39324(6) 0.49186(15) 0.0378(3) Uani d 1
C C18 0.2295(2) 0.37888(9) 0.4467(2) 0.0494(5) Uani d 1
H H18A 0.2020 0.3762 0.3562 0.074 Uiso calc 1
H H18B 0.1538 0.4051 0.4715 0.074 Uiso calc 1
H H18C 0.2079 0.3456 0.4822 0.074 Uiso calc 1
O O21 0.42824(16) 0.30065(5) 0.34205(11) 0.0370(3) Uani d 1
C C21 0.3734(2) 0.25415(7) 0.35945(16) 0.0328(4) Uani d 1
C C22 0.4208(2) 0.22876(7) 0.47477(17) 0.0352(4) Uani d 1
C C23 0.3555(3) 0.17928(8) 0.4881(2) 0.0446(5) Uani d 1
H H23 0.3849 0.1630 0.5668 0.054 Uiso calc 1
C C24 0.2496(3) 0.15367(9) 0.3894(2) 0.0499(5) Uani d 1
H H24 0.2098 0.1197 0.3990 0.060 Uiso calc 1
C C25 0.2023(3) 0.17858(8) 0.2756(2) 0.0439(5) Uani d 1
H H25 0.1293 0.1613 0.2070 0.053 Uiso calc 1
C C26 0.2596(2) 0.22787(8) 0.26080(18) 0.0376(4) Uani d 1
H H26 0.2219 0.2445 0.1830 0.045 Uiso calc 1
C C27 0.5263(2) 0.25346(7) 0.58385(16) 0.0349(4) Uani d 1
H H27 0.5412 0.2352 0.6597 0.042 Uiso calc 1
N N21 0.60191(18) 0.29761(6) 0.58834(13) 0.0342(3) Uani d 1
C C28 0.6848(3) 0.31610(9) 0.71350(17) 0.0426(4) Uani d 1
H H28A 0.6331 0.3493 0.7276 0.064 Uiso calc 1
H H28B 0.8128 0.3201 0.7215 0.064 Uiso calc 1
H H28C 0.6637 0.2912 0.7748 0.064 Uiso calc 1

loop_
_atom_site_aniso_label
_atom_site_aniso_U_11
_atom_site_aniso_U_22
_atom_site_aniso_U_33
_atom_site_aniso_U_12
_atom_site_aniso_U_13
_atom_site_aniso_U_23
V1 0.03170(16) 0.03642(17) 0.02820(16) -0.00124(12) 0.00694(11) -0.00003(12)
O1 0.0416(7) 0.0421(7) 0.0386(7) 0.0028(6) 0.0140(5) 0.0045(6)
C1 0.0413(9) 0.0401(10) 0.0313(9) -0.0078(8) 0.0092(7) -0.0013(8)
C2 0.0401(9) 0.0438(11) 0.0339(9) -0.0078(8) 0.0101(7) -0.0057(8)
C3 0.0530(12) 0.0571(13) 0.0436(11) -0.0077(10) 0.0207(9) -0.0064(10)
C4 0.0709(15) 0.0681(15) 0.0409(12) -0.0128(12) 0.0264(11) -0.0010(11)
C5 0.0711(14) 0.0583(14) 0.0364(11) -0.0081(11) 0.0141(10) 0.0083(10)
C6 0.0543(11) 0.0454(11) 0.0398(10) -0.0047(9) 0.0105(9) 0.0034(9)
C7 0.0324(8) 0.0467(11) 0.0369(10) -0.0013(8) 0.0098(7) -0.0075(8)
N1 0.0322(7) 0.0392(8) 0.0325(8) -0.0001(6) 0.0045(6) -0.0042(7)
C8 0.0383(9) 0.0494(11) 0.0373(10) 0.0086(8) 0.0044(8) 0.0007(9)
O11 0.0380(7) 0.0424(7) 0.0389(7) -0.0036(5) 0.0095(5) -0.0066(6)
C11 0.0474(10) 0.0388(10) 0.0341(9) -0.0077(8) 0.0084(8) -0.0013(8)
C12 0.0548(11) 0.0368(10) 0.0343(9) 0.0009(8) 0.0121(8) 0.0004(8)
C13 0.0704(14) 0.0423(11) 0.0411(11) 0.0029(10) 0.0145(10) -0.0016(9)
C14 0.0837(17) 0.0436(12) 0.0470(12) -0.0106(11) 0.0156(11) -0.0081(10)
C15 0.0691(15) 0.0558(14) 0.0484(12) -0.0224(12) 0.0075(11) -0.0072(11)
C16 0.0520(11) 0.0516(12) 0.0459(11) -0.0129(10) 0.0095(9) -0.0056(10)
C17 0.0460(10) 0.0461(11) 0.0393(10) 0.0074(8) 0.0148(8) 0.0021(9)
N11 0.0366(8) 0.0424(9) 0.0356(8) 0.0021(6) 0.0105(6) 0.0010(7)
C18 0.0337(9) 0.0605(13) 0.0550(13) 0.0018(9) 0.0120(9) -0.0024(11)
O21 0.0391(6) 0.0404(7) 0.0296(6) -0.0041(5) 0.0041(5) 0.0024(5)
C21 0.0287(8) 0.0365(9) 0.0333(9) 0.0011(7) 0.0076(6) -0.0002(7)
C22 0.0317(8) 0.0394(10) 0.0345(9) 0.0025(7) 0.0074(7) 0.0020(8)
C23 0.0429(10) 0.0417(11) 0.0477(11) 0.0003(8) 0.0073(8) 0.0075(9)
C24 0.0461(11) 0.0408(11) 0.0605(13) -0.0048(9) 0.0074(10) 0.0008(10)
C25 0.0375(9) 0.0464(11) 0.0463(11) -0.0026(8) 0.0062(8) -0.0075(9)
C26 0.0325(8) 0.0456(11) 0.0342(9) 0.0005(7) 0.0066(7) -0.0038(8)
C27 0.0311(8) 0.0431(10) 0.0305(8) 0.0038(7) 0.0070(6) 0.0070(8)
N21 0.0318(7) 0.0427(9) 0.0271(7) 0.0009(6) 0.0045(6) 0.0015(6)
C28 0.0430(10) 0.0553(12) 0.0271(9) -0.0048(9) 0.0032(7) 0.0012(9)

loop_
_atom_type_symbol
_atom_type_description
_atom_type_scat_dispersion_real
_atom_type_scat_dispersion_imag
_atom_type_scat_source
C C 0.0033 0.0016 'International Tables Vol C Tables 4.2.6.8 and 6.1.1.4'
H H 0.0000 0.0000 'International Tables Vol C Tables 4.2.6.8 and 6.1.1.4'
N N 0.0061 0.0033 'International Tables Vol C Tables 4.2.6.8 and 6.1.1.4'
O O 0.0106 0.0060 'International Tables Vol C Tables 4.2.6.8 and 6.1.1.4'
V V 0.3005 0.5294 'International Tables Vol C Tables 4.2.6.8 and 6.1.1.4'

loop_
_geom_angle_atom_site_label_1
_geom_angle_atom_site_label_2
_geom_angle_atom_site_label_3
_geom_angle
O11 V1 O1 98.00(6)
O11 V1 O21 171.59(6)
O1 V1 O21 90.39(6)
O11 V1 N1 87.14(6)
O1 V1 N1 88.60(6)
O21 V1 N1 92.56(6)
O11 V1 N11 88.49(6)
O1 V1 N11 89.82(6)
O21 V1 N11 92.09(6)
N1 V1 N11 175.10(6)
O11 V1 N21 87.96(6)
O1 V1 N21 173.21(6)
O21 V1 N21 83.70(5)
N1 V1 N21 94.99(6)
N11 V1 N21 87.06(6)
C1 O1 V1 133.07(12)
O1 C1 C6 118.64(18)
O1 C1 C2 122.96(17)
C6 C1 C2 118.39(18)
C3 C2 C1 118.79(19)
C3 C2 C7 117.42(19)
C1 C2 C7 123.78(17)
C4 C3 C2 121.6(2)
C4 C3 H3 119.2
C2 C3 H3 119.2
C3 C4 C5 119.3(2)
C3 C4 H4 120.3
C5 C4 H4 120.3
C6 C5 C4 120.8(2)
C6 C5 H5 119.6
C4 C5 H5 119.6
C5 C6 C1 121.1(2)
C5 C6 H6 119.5
C1 C6 H6 119.5
N1 C7 C2 126.67(18)
N1 C7 H7 116.7
C2 C7 H7 116.7
C7 N1 C8 116.91(16)
C7 N1 V1 124.86(13)
C8 N1 V1 118.07(12)
N1 C8 H8A 109.5
N1 C8 H8B 109.5
H8A C8 H8B 109.5
N1 C8 H8C 109.5
H8A C8 H8C 109.5
H8B C8 H8C 109.5
C11 O11 V1 132.48(12)
O11 C11 C16 118.88(19)
O11 C11 C12 123.17(17)
C16 C11 C12 117.93(19)
C13 C12 C11 119.37(19)
C13 C12 C17 117.2(2)
C11 C12 C17 123.40(18)
C14 C13 C12 121.7(2)
C14 C13 H13 119.2
C12 C13 H13 119.2
C13 C14 C15 119.2(2)
C13 C14 H14 120.4
C15 C14 H14 120.4
C16 C15 C14 120.7(2)
C16 C15 H15 119.7
C14 C15 H15 119.7
C15 C16 C11 121.1(2)
C15 C16 H16 119.4
C11 C16 H16 119.4
N11 C17 C12 126.48(19)
N11 C17 H17 116.8
C12 C17 H17 116.8
C17 N11 C18 117.16(17)
C17 N11 V1 125.15(13)
C18 N11 V1 117.65(13)
N11 C18 H18A 109.5
N11 C18 H18B 109.5
H18A C18 H18B 109.5
N11 C18 H18C 109.5
H18A C18 H18C 109.5
H18B C18 H18C 109.5
C21 O21 V1 135.69(11)
O21 C21 C22 122.67(16)
O21 C21 C26 119.81(16)
C22 C21 C26 117.52(17)
C23 C22 C21 119.98(17)
C23 C22 C27 117.86(17)
C21 C22 C27 122.03(17)
C24 C23 C22 121.5(2)
C24 C23 H23 119.3
C22 C23 H23 119.3
C23 C24 C25 118.7(2)
C23 C24 H24 120.6
C25 C24 H24 120.6
C26 C25 C24 121.06(19)
C26 C25 H25 119.5
C24 C25 H25 119.5
C25 C26 C21 121.15(18)
C25 C26 H26 119.4
C21 C26 H26 119.4
N21 C27 C22 126.46(17)
N21 C27 H27 116.8
C22 C27 H27 116.8
C27 N21 C28 115.14(16)
C27 N21 V1 127.10(12)
C28 N21 V1 117.71(12)
N21 C28 H28A 109.5
N21 C28 H28B 109.5
H28A C28 H28B 109.5
N21 C28 H28C 109.5
H28A C28 H28C 109.5
H28B C28 H28C 109.5

loop_
_geom_bond_atom_site_label_1
_geom_bond_atom_site_label_2
_geom_bond_distance
V1 O11 1.9183(13)
V1 O1 1.9227(14)
V1 O21 1.9641(13)
V1 N1 2.1126(15)
V1 N11 2.1163(16)
V1 N21 2.1625(15)
O1 C1 1.318(2)
C1 C6 1.408(3)
C1 C2 1.415(3)
C2 C3 1.414(3)
C2 C7 1.439(3)
C3 C4 1.371(3)
C3 H3 0.9500
C4 C5 1.389(4)
C4 H4 0.9500
C5 C6 1.376(3)
C5 H5 0.9500
C6 H6 0.9500
C7 N1 1.290(2)
C7 H7 0.9500
N1 C8 1.463(2)
C8 H8A 0.9800
C8 H8B 0.9800
C8 H8C 0.9800
O11 C11 1.325(2)
C11 C16 1.404(3)
C11 C12 1.420(3)
C12 C13 1.403(3)
C12 C17 1.446(3)
C13 C14 1.371(3)
C13 H13 0.9500
C14 C15 1.390(4)
C14 H14 0.9500
C15 C16 1.386(3)
C15 H15 0.9500
C16 H16 0.9500
C17 N11 1.281(3)
C17 H17 0.9500
N11 C18 1.467(2)
C18 H18A 0.9800
C18 H18B 0.9800
C18 H18C 0.9800
O21 C21 1.310(2)
C21 C22 1.412(3)
C21 C26 1.414(2)
C22 C23 1.402(3)
C22 C27 1.447(3)
C23 C24 1.379(3)
C23 H23 0.9500
C24 C25 1.392(3)
C24 H24 0.9500
C25 C26 1.379(3)
C25 H25 0.9500
C26 H26 0.9500
C27 N21 1.284(2)
C27 H27 0.9500
N21 C28 1.471(2)
C28 H28A 0.9800
C28 H28B 0.9800
C28 H28C 0.9800

loop_
_geom_hbond_atom_site_label_D
_geom_hbond_atom_site_label_H
_geom_hbond_atom_site_label_A
_geom_hbond_site_symmetry_A
_geom_hbond_distance_DH
_geom_hbond_distance_HA
_geom_hbond_distance_DA
_geom_hbond_angle_DHA
C27 H27 O21 4_566 0.95 2.56 3.431(2) 153

_cod_database_fobs_code 2241330
